data_2009607
loop_
_publ_author_name
'Szkaradzinska, Maria B.'
'Kubicki, Maciej'
'Codding, Penelope W.'

_publ_section_title
;
 Two cyclic dipeptide anticonvulsants:
 <i>cyclo</i>-glycyl-<small>L</small>-phenylglycine (1) and
 <i>cyclo</i>-<small>L</small>-alanyl-<small>D</small>-phenylglycine
 (2)
;
_journal_issue 4
_journal_name_full 'Acta Crystallographica Section C'
_journal_page_first 565
_journal_page_last 569
_journal_paper_doi 10.1107/S0108270193010467
_journal_volume 50
_journal_year 1994
_chemical_formula_moiety 'C10 H10 N2 O2, 0.25H2 O'
_chemical_formula_sum 'C10 H10.5 N2 O2.25'
_chemical_formula_weight 194.70
_chemical_name_systematic
;
cyclo-glycyl-L-phenylglycine
;
_space_group_IT_number 5
_symmetry_cell_setting monoclinic
_symmetry_space_group_name_Hall 'C 2y'
_symmetry_space_group_name_H-M 'C 1 2 1'
_audit_creation_method SHELXL
_cell_angle_alpha 90.00
_cell_angle_beta 98.891(4)
_cell_angle_gamma 90.00
_cell_formula_units_Z 8
_cell_length_a 37.462(2)
_cell_length_b 6.2017(3)
_cell_length_c 8.1843(4)
_cell_measurement_reflns_used 25
_cell_measurement_temperature 293(2)
_cell_measurement_theta_max 50.07
_cell_measurement_theta_min 30.29
_cell_volume 1878.60(16)
_computing_cell_refinement CAD-4F
_computing_data_collection CAD-4F
_computing_data_reduction 'XRAY (Stewart, 1978)'
_computing_molecular_graphics 'ORTEPII (Johnson, 1976); PLUTO (Motherwell & Clegg, 1978)'
_computing_publication_material 'SHELXL92 (Sheldrick, 1993)'
_computing_structure_refinement 'SHELXL92 (Sheldrick, 1993)'
_computing_structure_solution 'SHELXS86 (Sheldrick, 1990)'
_diffrn_ambient_temperature 293(2)
_diffrn_measurement_device 'CAD-4F diffractometer'
_diffrn_measurement_method \w/2\q
_diffrn_radiation_monochromator Ni-filter
_diffrn_radiation_source 'fine-focus sealed tube'
_diffrn_radiation_type CuK\a
_diffrn_radiation_wavelength 1.54178
_diffrn_reflns_av_R_equivalents 0.0242
_diffrn_reflns_av_sigmaI/netI 0.0421
_diffrn_reflns_limit_h_max 46
_diffrn_reflns_limit_h_min -46
_diffrn_reflns_limit_k_max 0
_diffrn_reflns_limit_k_min -7
_diffrn_reflns_limit_l_max 10
_diffrn_reflns_limit_l_min 0
_diffrn_reflns_number 2274
_diffrn_reflns_theta_max 74.90
_diffrn_reflns_theta_min 2.39
_diffrn_standards_decay_% 2
_diffrn_standards_interval_time 2000
_diffrn_standards_number 3
_exptl_absorpt_coefficient_mu 0.824
_exptl_absorpt_correction_type none
_exptl_crystal_colour colorless
_exptl_crystal_density_diffrn 1.377
_exptl_crystal_description prism
_exptl_crystal_F_000 820
_exptl_crystal_size_max 0.54
_exptl_crystal_size_mid 0.44
_exptl_crystal_size_min 0.12
_refine_diff_density_max .254
_refine_diff_density_min -.239
_refine_ls_abs_structure_details 'Flack (1983)'
_refine_ls_abs_structure_Flack 0.0(3)
_refine_ls_extinction_coef 0.002000
_refine_ls_extinction_method 'SHELXL92 (Sheldrick, 1993)'
_refine_ls_goodness_of_fit_all 1.066
_refine_ls_goodness_of_fit_obs 1.075
_refine_ls_hydrogen_treatment 'refall except H1W noref'
_refine_ls_matrix_type full
_refine_ls_number_parameters 337
_refine_ls_number_reflns 2115
_refine_ls_number_restraints 1
_refine_ls_restrained_S_all 1.269
_refine_ls_restrained_S_obs 1.075
_refine_ls_R_factor_all 0.0467
_refine_ls_R_factor_obs 0.0444
_refine_ls_shift/esd_max -0.003
_refine_ls_shift/esd_mean 0.000
_refine_ls_structure_factor_coef Fsqd
_refine_ls_weighting_scheme
;calc w = 1/[\s^2^(Fo^2^) + (0.0932P)^2^ + 0.3109P] where P = (Fo^2^ +
 2Fc^2^)/3
;
_refine_ls_wR_factor_all 0.1546
_refine_ls_wR_factor_obs 0.1287
_reflns_number_observed 2057
_reflns_number_total 2124
_reflns_observed_criterion >2sigma(I)
_cod_data_source_file cr1093.cif
_cod_data_source_block gly
_cod_original_cell_volume 1878.6(2)
_cod_original_sg_symbol_H-M 'C 2'
_cod_original_formula_sum 'C10 H10.50 N2 O2.25'
_cod_database_code 2009607

loop_
_symmetry_equiv_pos_as_xyz
'x, y, z'
'-x, y, -z'
'x+1/2, y+1/2, z'
'-x+1/2, y+1/2, -z'

loop_
_atom_site_aniso_label
_atom_site_aniso_U_11
_atom_site_aniso_U_22
_atom_site_aniso_U_33
_atom_site_aniso_U_12
_atom_site_aniso_U_13
_atom_site_aniso_U_23
N1A 0.0358(9) 0.0189(9) 0.0644(11) -0.0010(8) -0.0010(8) -0.0063(9)
C2A 0.0277(9) 0.0222(10) 0.0614(13) 0.0002(8) 0.0049(9) -0.0048(10)
O2A 0.0396(8) 0.0247(8) 0.0796(12) 0.0017(7) -0.0025(8) -0.0023(9)
C3A 0.0371(11) 0.0248(11) 0.0651(14) -0.0018(10) -0.0020(10) -0.0063(11)
N4A 0.0383(9) 0.0216(10) 0.0622(12) -0.0050(8) -0.0012(9) -0.0058(9)
C5A 0.0401(11) 0.0242(11) 0.0509(11) -0.0048(10) 0.0048(9) -0.0021(9)
O5A 0.0683(12) 0.0253(9) 0.0673(10) -0.0051(9) -0.0120(9) 0.0042(8)
C6A 0.0404(11) 0.0213(11) 0.0499(11) -0.0023(9) 0.0038(9) -0.0033(9)
C1'A 0.0360(10) 0.0235(10) 0.0514(10) 0.0010(8) -0.0001(8) 0.0001(9)
C2'A 0.0472(13) 0.0509(15) 0.0612(13) -0.0037(13) 0.0068(11) -0.0133(13)
C3'A 0.0546(15) 0.058(2) 0.086(2) 0.0037(15) 0.0227(14) -0.006(2)
C4'A 0.0404(13) 0.051(2) 0.100(2) 0.0014(13) 0.0073(14) 0.008(2)
C5'A 0.0448(14) 0.075(2) 0.094(2) -0.010(2) -0.0074(14) -0.018(2)
C6'A 0.0458(12) 0.056(2) 0.0654(14) -0.0064(13) -0.0016(11) -0.0185(14)
N1B 0.0317(8) 0.0188(9) 0.0647(11) -0.0010(8) -0.0030(8) -0.0055(8)
C2B 0.0277(9) 0.0246(11) 0.0653(13) 0.0013(9) -0.0013(9) -0.0060(10)
O2B 0.0408(9) 0.0242(9) 0.0995(15) 0.0039(8) -0.0167(9) -0.0042(10)
C3B 0.0358(11) 0.0260(12) 0.082(2) -0.0015(10) -0.0096(11) -0.0043(12)
N4B 0.0337(9) 0.0213(10) 0.0662(12) -0.0038(8) -0.0012(8) -0.0072(9)
C5B 0.0316(9) 0.0214(10) 0.0587(12) -0.0029(9) 0.0037(9) -0.0036(9)
O5B 0.0482(10) 0.0217(8) 0.0945(14) -0.0006(8) -0.0138(9) -0.0008(9)
C6B 0.0300(9) 0.0204(10) 0.0547(11) -0.0011(8) 0.0029(8) -0.0026(9)
C1'B 0.0298(9) 0.0212(10) 0.0518(10) -0.0013(8) -0.0002(8) -0.0039(8)
C2'B 0.0381(11) 0.0422(13) 0.0601(13) 0.0005(11) -0.0049(9) 0.0067(11)
C3'B 0.0342(11) 0.057(2) 0.086(2) 0.0040(12) -0.0106(11) 0.006(2)
C4'B 0.0293(10) 0.049(2) 0.104(2) -0.0006(12) 0.0086(12) 0.001(2)
C5'B 0.0437(12) 0.055(2) 0.083(2) -0.0032(14) 0.0176(12) 0.008(2)
C6'B 0.0372(11) 0.0442(14) 0.0621(13) -0.0004(11) 0.0046(10) 0.0085(12)
O1W 0.101(3) 0.079(3) 0.082(2) 0.000 -0.002(2) 0.000

loop_
_atom_site_label
_atom_site_fract_x
_atom_site_fract_y
_atom_site_fract_z
_atom_site_U_iso_or_equiv
_atom_site_thermal_displace_type
_atom_site_calc_flag
_atom_site_refinement_flags
_atom_site_occupancy
_atom_site_disorder_group
_atom_site_type_symbol
N1A 0.91497(5) 0.1743(3) 0.1091(3) 0.0406(5) Uani d . 1 . N
H1A 0.9081(8) 0.043(6) 0.076(4) 0.039(7) Uiso d . 1 . H
C2A 0.94175(6) 0.1828(4) 0.2362(3) 0.0373(5) Uani d . 1 . C
O2A 0.95594(5) 0.0204(3) 0.3064(3) 0.0492(5) Uani d . 1 . O
C3A 0.95481(7) 0.4006(4) 0.3006(4) 0.0434(5) Uani d . 1 . C
H3A 0.9499(10) 0.398(8) 0.436(5) 0.074(7) Uiso d . 1 . H
H3B 0.9778(10) 0.414(8) 0.298(4) 0.074(7) Uiso d . 1 . H
N4A 0.93762(5) 0.5832(4) 0.2092(3) 0.0416(5) Uani d . 1 . N
H4A 0.9465(9) 0.692(8) 0.225(4) 0.047(9) Uiso d . 1 . H
C5A 0.91145(6) 0.5746(4) 0.0798(3) 0.0386(5) Uani d . 1 . C
O5A 0.89902(6) 0.7372(3) 0.0068(3) 0.0560(5) Uani d . 1 . O
C6A 0.89618(6) 0.3565(4) 0.0200(3) 0.0375(5) Uani d . 1 . C
H6A 0.8985(8) 0.347(6) -0.093(4) 0.048(8) Uiso d . 1 . H
C1'A 0.85580(6) 0.3444(4) 0.0236(3) 0.0377(5) Uani d . 1 . C
C2'A 0.84054(7) 0.4274(6) 0.1529(3) 0.0533(6) Uani d . 1 . C
H2'A 0.8555(11) 0.500(9) 0.253(5) 0.083(12) Uiso d . 1 . H
C3'A 0.80367(8) 0.4103(7) 0.1546(4) 0.0651(8) Uani d . 1 . C
H3'A 0.7918(10) 0.463(8) 0.247(4) 0.070(10) Uiso d . 1 . H
C4'A 0.78203(8) 0.3075(6) 0.0287(5) 0.0644(8) Uani d . 1 . C
H4'A 0.7553(11) 0.303(9) 0.038(4) 0.078(12) Uiso d . 1 . H
C5'A 0.79663(8) 0.2227(7) -0.0985(5) 0.0730(9) Uani d . 1 . C
H5'A 0.7795(17) 0.129(15) -0.195(8) 0.16(3) Uiso d . 1 . H
C6'A 0.83363(7) 0.2418(6) -0.1032(4) 0.0568(7) Uani d . 1 . C
H6'A 0.8438(8) 0.187(7) -0.194(4) 0.058(9) Uiso d . 1 . H
N1B 0.91022(5) 0.6867(3) 0.5904(3) 0.0395(5) Uani d . 1 . N
H1B 0.9026(13) 0.537(9) 0.553(5) 0.086(14) Uiso d . 1 . H
C2B 0.94093(6) 0.6966(4) 0.6939(3) 0.0401(5) Uani d . 1 . C
O2B 0.95710(5) 0.5316(3) 0.7521(3) 0.0578(6) Uani d . 1 . O
C3B 0.95686(7) 0.9120(4) 0.7434(4) 0.0500(7) Uani d . 1 . C
H3B1 0.9640(13) 0.919(11) 0.851(6) 0.105(11) Uiso d . 1 . H
H3B2 0.9792(13) 0.917(10) 0.699(5) 0.105(11) Uiso d . 1 . H
N4B 0.93367(5) 1.0922(4) 0.6893(3) 0.0414(5) Uani d . 1 . N
H4B 0.9410(8) 1.203(7) 0.705(4) 0.043(8) Uiso d . 1 . H
C5B 0.90403(6) 1.0856(4) 0.5769(3) 0.0376(5) Uani d . 1 . C
O5B 0.88768(5) 1.2495(3) 0.5247(3) 0.0574(6) Uani d . 1 . O
C6B 0.89032(6) 0.8672(3) 0.5085(3) 0.0354(5) Uani d . 1 . C
H6B 0.8920(8) 0.883(7) 0.382(4) 0.051(8) Uiso d . 1 . H
C1'B 0.85006(5) 0.8448(4) 0.5137(3) 0.0350(4) Uani d . 1 . C
C2'B 0.82575(6) 0.9242(5) 0.3818(3) 0.0481(6) Uani d . 1 . C
H2'B 0.8359(10) 0.951(8) 0.271(5) 0.073(11) Uiso d . 1 . H
C3'B 0.78878(7) 0.9099(6) 0.3859(4) 0.0610(7) Uani d . 1 . C
H3'B 0.7724(11) 0.971(8) 0.284(5) 0.077(11) Uiso d . 1 . H
C4'B 0.77635(7) 0.8168(6) 0.5170(5) 0.0610(8) Uani d . 1 . C
H4'B 0.7501(12) 0.814(9) 0.534(5) 0.077(11) Uiso d . 1 . H
C5'B 0.80030(7) 0.7373(6) 0.6472(4) 0.0599(7) Uani d . 1 . C
H5'B 0.7896(9) 0.677(8) 0.747(4) 0.067(10) Uiso d . 1 . H
C6'B 0.83732(7) 0.7521(5) 0.6462(3) 0.0481(6) Uani d . 1 . C
H6'B 0.8527(11) 0.725(8) 0.735(5) 0.081(12) Uiso d . 1 . H
O1W 0.5000 0.8121(8) 1.0000 0.0888(11) Uani d S 1 . O
H1W 0.4806 0.9089 0.9202 0.107 Uiso d . 1 . H

loop_
_atom_type_symbol
_atom_type_description
_atom_type_scat_dispersion_real
_atom_type_scat_dispersion_imag
_atom_type_scat_source
C C .0181 .0091 'International Tables Vol C Tables 4.2.6.8 and 6.1.1.4'
H H .0000 .0000 'International Tables Vol C Tables 4.2.6.8 and 6.1.1.4'
N N .0311 .0180 'International Tables Vol C Tables 4.2.6.8 and 6.1.1.4'
O O .0492 .0322 'International Tables Vol C Tables 4.2.6.8 and 6.1.1.4'

loop_
_geom_angle_atom_site_label_1
_geom_angle_atom_site_label_2
_geom_angle_atom_site_label_3
_geom_angle
_geom_angle_publ_flag
C2A N1A C6A 127.2(2) yes
C2A N1A H1A 115.(2) ?
C6A N1A H1A 118.(2) ?
O2A C2A N1A 123.3(2) yes
O2A C2A C3A 118.4(2) yes
N1A C2A C3A 118.4(2) yes
N4A C3A C2A 115.2(2) yes
N4A C3A H3A 113.(2) ?
C2A C3A H3A 103.(2) ?
N4A C3A H3B 106.(3) ?
C2A C3A H3B 110.(3) ?
H3A C3A H3B 110.(3) ?
C5A N4A C3A 126.4(2) yes
C5A N4A H4A 115.(3) ?
C3A N4A H4A 118.(3) ?
O5A C5A N4A 122.2(2) yes
O5A C5A C6A 118.6(2) yes
N4A C5A C6A 119.2(2) yes
N1A C6A C1'A 110.8(2) yes
N1A C6A C5A 113.5(2) yes
C1'A C6A C5A 111.4(2) yes
N1A C6A H6A 109.(2) ?
C1'A C6A H6A 104.9(18) ?
C5A C6A H6A 107.(2) ?
C2'A C1'A C6'A 118.5(2) yes
C2'A C1'A C6A 121.9(2) yes
C6'A C1'A C6A 119.6(2) yes
C1'A C2'A C3'A 120.7(3) yes
C1'A C2'A H2'A 123.(2) ?
C3'A C2'A H2'A 117.(2) ?
C4'A C3'A C2'A 120.2(3) yes
C4'A C3'A H3'A 117.(2) ?
C2'A C3'A H3'A 123.(2) ?
C5'A C4'A C3'A 119.9(3) yes
C5'A C4'A H4'A 124.(2) ?
C3'A C4'A H4'A 116.(2) ?
C4'A C5'A C6'A 120.5(3) yes
C4'A C5'A H5'A 120.(3) ?
C6'A C5'A H5'A 120.(4) ?
C1'A C6'A C5'A 120.2(3) yes
C1'A C6'A H6'A 119.2(19) ?
C5'A C6'A H6'A 120.6(19) ?
C2B N1B C6B 126.5(2) yes
C2B N1B H1B 115.(3) ?
C6B N1B H1B 118.(3) ?
O2B C2B N1B 122.1(2) yes
O2B C2B C3B 118.7(2) yes
N1B C2B C3B 119.2(2) yes
N4B C3B C2B 114.4(2) yes
N4B C3B H3B1 110.(4) ?
C2B C3B H3B1 111.(4) ?
N4B C3B H3B2 112.(4) ?
C2B C3B H3B2 105.(4) ?
H3B1 C3B H3B2 103.(4) ?
C5B N4B C3B 126.0(2) yes
C5B N4B H4B 114.(3) ?
C3B N4B H4B 118.(3) ?
O5B C5B N4B 122.2(2) yes
O5B C5B C6B 119.1(2) yes
N4B C5B C6B 118.7(2) yes
N1B C6B C1'B 111.0(2) yes
N1B C6B C5B 113.4(2) yes
C1'B C6B C5B 110.5(2) yes
N1B C6B H6B 115.(2) ?
C1'B C6B H6B 104.3(16) ?
C5B C6B H6B 102.(2) ?
C6'B C1'B C2'B 119.6(2) yes
C6'B C1'B C6B 121.7(2) yes
C2'B C1'B C6B 118.6(2) yes
C1'B C2'B C3'B 119.5(2) yes
C1'B C2'B H2'B 116.(2) ?
C3'B C2'B H2'B 122.(2) ?
C4'B C3'B C2'B 120.5(3) yes
C4'B C3'B H3'B 124.(2) ?
C2'B C3'B H3'B 115.(2) ?
C3'B C4'B C5'B 120.1(2) yes
C3'B C4'B H4'B 125.(2) ?
C5'B C4'B H4'B 115.(2) ?
C4'B C5'B C6'B 120.3(3) yes
C4'B C5'B H5'B 117.0(19) ?
C6'B C5'B H5'B 122.6(19) ?
C1'B C6'B C5'B 120.0(2) yes
C1'B C6'B H6'B 118.(3) ?
C5'B C6'B H6'B 121.(3) ?

loop_
_geom_bond_atom_site_label_1
_geom_bond_atom_site_label_2
_geom_bond_site_symmetry_2
_geom_bond_distance
_geom_bond_publ_flag
N1A C2A . 1.330(3) yes
N1A C6A . 1.465(3) yes
N1A H1A . 0.89(4) ?
C2A O2A . 1.238(3) yes
C2A C3A . 1.504(3) yes
C3A N4A . 1.452(3) yes
C3A H3A . 1.15(4) ?
C3A H3B . 0.87(4) ?
N4A C5A . 1.329(3) yes
N4A H4A . 0.75(5) ?
C5A O5A . 1.227(3) yes
C5A C6A . 1.520(3) yes
C6A C1'A . 1.519(3) yes
C6A H6A . 0.95(3) ?
C1'A C2'A . 1.377(4) yes
C1'A C6'A . 1.380(3) yes
C2'A C3'A . 1.388(4) yes
C2'A H2'A . 1.02(4) ?
C3'A C4'A . 1.366(5) yes
C3'A H3'A . 0.99(4) ?
C4'A C5'A . 1.355(5) yes
C4'A H4'A . 1.02(4) ?
C5'A C6'A . 1.398(4) yes
C5'A H5'A . 1.10(7) ?
C6'A H6'A . 0.95(3) ?
N1B C2B . 1.321(3) yes
N1B C6B . 1.450(3) yes
N1B H1B . 1.00(6) ?
C2B O2B . 1.246(3) yes
C2B C3B . 1.493(3) yes
C3B N4B . 1.443(4) yes
C3B H3B1 . 0.88(5) ?
C3B H3B2 . 0.96(5) ?
N4B C5B . 1.328(3) yes
N4B H4B . 0.74(4) ?
C5B O5B . 1.229(3) yes
C5B C6B . 1.524(3) yes
C6B C1'B . 1.522(3) yes
C6B H6B . 1.05(3) ?
C1'B C6'B . 1.376(3) yes
C1'B C2'B . 1.391(3) yes
C2'B C3'B . 1.393(3) yes
C2'B H2'B . 1.05(4) ?
C3'B C4'B . 1.362(5) yes
C3'B H3'B . 1.03(4) ?
C4'B C5'B . 1.374(5) yes
C4'B H4'B . 1.01(4) ?
C5'B C6'B . 1.391(3) yes
C5'B H5'B . 1.03(4) ?
C6'B H6'B . 0.87(4) ?
O1W H1W . 1.081(3) ?

loop_
_geom_torsion_atom_site_label_1
_geom_torsion_atom_site_label_2
_geom_torsion_atom_site_label_3
_geom_torsion_atom_site_label_4
_geom_torsion
C6A N1A C2A O2A 179.0(2)
C6A N1A C2A C3A 0.6(4)
O2A C2A C3A N4A 178.3(2)
N1A C2A C3A N4A -3.2(3)
C2A C3A N4A C5A 1.8(3)
C3A N4A C5A O5A -178.1(2)
C3A N4A C5A C6A 2.2(4)
C2A N1A C6A C1'A -122.9(2)
C2A N1A C6A C5A 3.2(3)
O5A C5A C6A N1A 175.8(2)
N4A C5A C6A N1A -4.5(3)
O5A C5A C6A C1'A -58.4(3)
N4A C5A C6A C1'A 121.4(2)
N1A C6A C1'A C2'A 85.8(3)
C5A C6A C1'A C2'A -41.5(3)
N1A C6A C1'A C6'A -92.1(3)
C5A C6A C1'A C6'A 140.5(3)
C6'A C1'A C2'A C3'A -0.7(5)
C6A C1'A C2'A C3'A -178.7(3)
C1'A C2'A C3'A C4'A 1.0(6)
C2'A C3'A C4'A C5'A -0.2(6)
C3'A C4'A C5'A C6'A -0.8(6)
C2'A C1'A C6'A C5'A -0.3(5)
C6A C1'A C6'A C5'A 177.7(3)
C4'A C5'A C6'A C1'A 1.1(6)
C6B N1B C2B O2B -176.3(2)
C6B N1B C2B C3B 3.8(4)
O2B C2B C3B N4B -171.3(3)
N1B C2B C3B N4B 8.6(4)
C2B C3B N4B C5B -14.1(4)
C3B N4B C5B O5B -172.4(3)
C3B N4B C5B C6B 6.6(4)
C2B N1B C6B C1'B -136.3(2)
C2B N1B C6B C5B -11.2(3)
O5B C5B C6B N1B -175.1(2)
N4B C5B C6B N1B 5.9(3)
O5B C5B C6B C1'B -49.8(3)
N4B C5B C6B C1'B 131.2(2)
N1B C6B C1'B C6'B 34.0(3)
C5B C6B C1'B C6'B -92.6(3)
N1B C6B C1'B C2'B -147.2(2)
C5B C6B C1'B C2'B 86.2(3)
C6'B C1'B C2'B C3'B 0.3(4)
C6B C1'B C2'B C3'B -178.5(3)
C1'B C2'B C3'B C4'B -0.8(5)
C2'B C3'B C4'B C5'B 0.5(6)
C3'B C4'B C5'B C6'B 0.2(6)
C2'B C1'B C6'B C5'B 0.4(4)
C6B C1'B C6'B C5'B 179.1(3)
C4'B C5'B C6'B C1'B -0.6(5)

loop_
_cod_related_entry_id
_cod_related_entry_database
_cod_related_entry_code
1 ChemSpider 30652266
